data_9013830
loop_
_publ_author_name
'Ventruti, G.'
'Levy, D.'
'Pavese, A.'
'Scordari, F.'
'Suard, E.'

_publ_section_title
;
 High-temperature treatment, hydrogen behaviour and cation
 partitioning of a Fe-Ti bearing volcanic phlogopite by in situ neutron
 powder diffraction and FTIR spectroscopy
 Note: Phlogopite-1M
 Note: T = 673 K, neutron
;
_journal_name_full 'European Journal of Mineralogy'
_journal_page_first 385
_journal_page_last 396
_journal_paper_doi 10.1127/0935-1221/2009/0021-1903
_journal_volume 21
_journal_year 2009
_chemical_compound_source 'Cava St.Antonio, Mt.Vulture, Italy'
_chemical_formula_sum
;Al1.45 Ba0.04 F0.12 Fe0.67 H1.2 K0.86 Mg1.97 Mn0.01 Na0.08 O11.88 Si2.72
 Ti0.18
;
_chemical_name_mineral Phlogopite
_space_group_IT_number 12
_symmetry_space_group_name_Hall '-C 2y'
_symmetry_space_group_name_H-M 'C 1 2/m 1'
_cell_angle_alpha 90
_cell_angle_beta 100.157
_cell_angle_gamma 90
_cell_length_a 5.3582
_cell_length_b 9.2816
_cell_length_c 10.2972
_cell_formula_units_Z 2
_cell_volume 504.082
_database_code_amcsd 0007276
_diffrn_ambient_temperature 673
_exptl_crystal_density_diffrn 2.929
_cod_original_formula_sum 'K.86 Na.08 Ba.04 Mg1.97 Fe.67 Al1.45 Mn.01 Ti.18 Si2.72 O11.88 F.12 H1.2'
_cod_database_code 9013830

loop_
_space_group_symop_operation_xyz
x,y,z
1/2+x,1/2+y,z
x,-y,z
1/2+x,1/2-y,z
-x,y,-z
1/2-x,1/2+y,-z
-x,-y,-z
1/2-x,1/2-y,-z

loop_
_atom_site_label
_atom_site_fract_x
_atom_site_fract_y
_atom_site_fract_z
_atom_site_occupancy
_atom_site_U_iso_or_equiv
K 0.00000 0.50000 0.00000 0.86000 0.07600
Na 0.00000 0.50000 0.00000 0.08000 0.07600
Ba 0.00000 0.50000 0.00000 0.04000 0.07600
MgM1 0.00000 0.00000 0.50000 0.59000 0.01500
FeM1 0.00000 0.00000 0.50000 0.23000 0.01500
AlM1 0.00000 0.00000 0.50000 0.17000 0.01500
MnM1 0.00000 0.00000 0.50000 0.01000 0.01500
MgM2 0.00000 0.33320 0.50000 0.69000 0.02000
FeM2 0.00000 0.33320 0.50000 0.22000 0.02000
TiM2 0.00000 0.33320 0.50000 0.09000 0.02000
SiT 0.07100 0.16640 0.22530 0.68000 0.01940
AlT 0.07100 0.16640 0.22530 0.32000 0.01940
O1 0.31900 0.23320 0.16880 1.00000 0.03900
O2 0.02700 0.00000 0.16800 1.00000 0.05100
O3 0.13200 0.16630 0.39150 1.00000 0.02600
O4 0.12700 0.50000 0.39910 0.94000 0.03500
F4 0.12700 0.50000 0.39910 0.06000 0.03500
H 0.08400 0.54000 0.32200 0.30000 0.13000

loop_
_cod_related_entry_id
_cod_related_entry_database
_cod_related_entry_code
1 AMCSD 0007276
